data_7210097
loop_
_publ_author_name
'Rajput, Gunjan'
'Singh, Vikram'
'Gupta, Ajit N.'
'Yadav, Manoj Kumar'
'Kumar, Vinod'
'Singh, Santosh Kumar'
'Prasad, Akhilesh'
'Drew, Michael G. B.'
'Singh, Nanhai'

_publ_section_title
;
 Unusual C--H&#x22EF;Ni anagostic interactions in new homoleptic Ni(ii)
 dithio complexes
;
_journal_issue 23
_journal_name_full CrystEngComm
_journal_page_first 4676
_journal_paper_doi 10.1039/c3ce27096c
_journal_volume 15
_journal_year 2013
_chemical_formula_sum 'C26 H24 N2 Ni O2 S4'
_chemical_formula_weight 583.42
_chemical_name_systematic
;
?
;
_space_group_IT_number 2
_symmetry_cell_setting triclinic
_symmetry_space_group_name_Hall '-P 1'
_symmetry_space_group_name_H-M 'P -1'
_atom_sites_solution_hydrogens geom
_atom_sites_solution_primary direct
_atom_sites_solution_secondary difmap
_audit_creation_method SHELXL-97
_cell_angle_alpha 80.996(6)
_cell_angle_beta 82.990(6)
_cell_angle_gamma 89.460(5)
_cell_formula_units_Z 1
_cell_length_a 6.2494(4)
_cell_length_b 6.9702(5)
_cell_length_c 15.3641(13)
_cell_measurement_reflns_used 4914
_cell_measurement_temperature 293(2)
_cell_measurement_theta_max 27.48
_cell_measurement_theta_min 2.96
_cell_volume 656.03(9)
_computing_cell_refinement 'Crysalis, Oxford Diffraction'
_computing_data_collection 'Crysalis, Oxford Diffraction'
_computing_data_reduction 'Crysalis, Oxford Diffraction'
_computing_molecular_graphics PLATON(Spek,2004)
_computing_structure_refinement 'SHELXL-97 (Sheldrick, 1997)'
_computing_structure_solution 'SHELXS-97 (Sheldrick, 1997)'
_diffrn_ambient_temperature 293(2)
_diffrn_measured_fraction_theta_full 0.954
_diffrn_measured_fraction_theta_max 0.954
_diffrn_measurement_device 'Oxford Diffaction X-Calibur System'
_diffrn_measurement_method '321 frames, counting time 10 s.'
_diffrn_radiation_monochromator graphite
_diffrn_radiation_source 'fine-focus sealed tube'
_diffrn_radiation_type MoK\a
_diffrn_radiation_wavelength 0.71073
_diffrn_reflns_av_R_equivalents 0.0255
_diffrn_reflns_av_sigmaI/netI 0.0538
_diffrn_reflns_limit_h_max 8
_diffrn_reflns_limit_h_min -8
_diffrn_reflns_limit_k_max 8
_diffrn_reflns_limit_k_min -8
_diffrn_reflns_limit_l_max 19
_diffrn_reflns_limit_l_min -13
_diffrn_reflns_number 4914
_diffrn_reflns_theta_full 27.48
_diffrn_reflns_theta_max 27.48
_diffrn_reflns_theta_min 2.96
_diffrn_standards_decay_% n/a
_diffrn_standards_interval_count n/a
_diffrn_standards_interval_time n/a
_diffrn_standards_number n/a
_exptl_absorpt_coefficient_mu 1.085
_exptl_absorpt_correction_T_max 1.000
_exptl_absorpt_correction_T_min 0.96102
_exptl_absorpt_correction_type multi-scan
_exptl_absorpt_process_details 'ABSPACK, Oxford Diffraction Ltd'
_exptl_crystal_colour green
_exptl_crystal_density_diffrn 1.477
_exptl_crystal_density_method 'not measured'
_exptl_crystal_description needle
_exptl_crystal_F_000 302
_exptl_crystal_size_max 0.30
_exptl_crystal_size_mid 0.05
_exptl_crystal_size_min 0.05
_refine_diff_density_max 0.815
_refine_diff_density_min -0.270
_refine_diff_density_rms 0.068
_refine_ls_extinction_method none
_refine_ls_goodness_of_fit_ref 0.997
_refine_ls_hydrogen_treatment constr
_refine_ls_matrix_type full
_refine_ls_number_parameters 161
_refine_ls_number_reflns 2857
_refine_ls_number_restraints 0
_refine_ls_restrained_S_all 0.997
_refine_ls_R_factor_all 0.0877
_refine_ls_R_factor_gt 0.0569
_refine_ls_shift/su_max 0.000
_refine_ls_shift/su_mean 0.000
_refine_ls_structure_factor_coef Fsqd
_refine_ls_weighting_details
;
_refine_ls_weighting_details
w=1/[\s^2^(Fo^2^)+(0.0733P)^2^+0.3197P] where P=(Fo^2^+2Fc^2^)/3
;
_refine_ls_weighting_scheme calc
_refine_ls_wR_factor_gt 0.1374
_refine_ls_wR_factor_ref 0.1526
_reflns_number_gt 1993
_reflns_number_total 2857
_reflns_threshold_expression >2sigma(I)
_cod_data_source_file c3ce27096c.txt
_cod_data_source_block 6
_cod_original_cell_volume 656.03(8)
_cod_original_sg_symbol_H-M P-1
_cod_database_code 7210097

loop_
_symmetry_equiv_pos_as_xyz
'x, y, z'
'-x, -y, -z'

loop_
_atom_site_label
_atom_site_type_symbol
_atom_site_fract_x
_atom_site_fract_y
_atom_site_fract_z
_atom_site_U_iso_or_equiv
_atom_site_adp_type
_atom_site_occupancy
_atom_site_symmetry_multiplicity
_atom_site_calc_flag
_atom_site_refinement_flags
_atom_site_disorder_assembly
_atom_site_disorder_group
N14 N -0.0521(5) -0.2178(5) 0.1365(2) 0.0502(8) Uani 1 1 d . . .
S11 S 0.28433(16) -0.25201(17) 0.01205(7) 0.0579(3) Uani 1 1 d . . .
S13 S 0.25081(16) 0.06654(16) 0.10459(7) 0.0579(3) Uani 1 1 d . . .
Ni1 Ni 0.5000 0.0000 0.0000 0.0489(3) Uani 1 2 d S . .
C12 C 0.1289(6) -0.1463(6) 0.0923(2) 0.0489(9) Uani 1 1 d . . .
C21 C -0.1849(6) -0.1087(6) 0.1973(3) 0.0534(10) Uani 1 1 d . . .
H21A H -0.3352 -0.1233 0.1894 0.064 Uiso 1 1 calc R . .
H21B H -0.1474 0.0281 0.1814 0.064 Uiso 1 1 calc R . .
C22 C -0.1590(7) -0.1724(6) 0.2937(3) 0.0579(11) Uani 1 1 d . . .
C23 C 0.0320(8) -0.1691(10) 0.3262(3) 0.0912(18) Uani 1 1 d . . .
H23 H 0.1568 -0.1304 0.2882 0.109 Uiso 1 1 calc R . .
C24 C 0.0410(13) -0.2223(15) 0.4140(5) 0.148(4) Uani 1 1 d . . .
H24 H 0.1726 -0.2240 0.4366 0.178 Uiso 1 1 calc R . .
C25 C -0.1291(16) -0.2695(15) 0.4650(6) 0.153(3) Uani 1 1 d . . .
H25 H -0.1180 -0.3026 0.5253 0.184 Uiso 1 1 calc R . .
C26 C -0.3142(13) -0.2755(11) 0.4404(5) 0.111(2) Uani 1 1 d . . .
H26 H -0.4347 -0.3115 0.4814 0.133 Uiso 1 1 calc R . .
C27 C -0.3320(7) -0.2284(6) 0.3536(3) 0.0629(12) Uani 1 1 d . . .
H27 H -0.4667 -0.2344 0.3342 0.076 Uiso 1 1 calc R . .
C31 C -0.1447(7) -0.3985(7) 0.1166(3) 0.0636(12) Uani 1 1 d . A .
H31A H -0.0292 -0.4740 0.0911 0.076 Uiso 1 1 calc R . .
H31B H -0.2429 -0.3645 0.0725 0.076 Uiso 1 1 calc R . .
C32 C -0.2621(7) -0.5208(6) 0.1955(3) 0.0519(10) Uani 1 1 d . . .
O33 O -0.1488(6) -0.6118(5) 0.2594(3) 0.0786(14) Uani 1 1 d . . .
C34 C -0.2996(15) -0.7229(8) 0.3259(4) 0.120(3) Uani 1 1 d . . .
H34 H -0.2670 -0.7976 0.3781 0.144 Uiso 1 1 calc R A 1
C35 C -0.5115(12) -0.6979(10) 0.2971(5) 0.119(3) Uani 1 1 d . A .
H35 H -0.6415 -0.7529 0.3255 0.143 Uiso 1 1 calc R B 1
C36 C -0.4734(7) -0.5658(8) 0.2127(3) 0.086(2) Uani 1 1 d . . .
H36 H -0.5784 -0.5203 0.1768 0.103 Uiso 1 1 calc PR A 1

loop_
_atom_site_aniso_label
_atom_site_aniso_U_11
_atom_site_aniso_U_22
_atom_site_aniso_U_33
_atom_site_aniso_U_23
_atom_site_aniso_U_13
_atom_site_aniso_U_12
N14 0.0514(18) 0.058(2) 0.0395(17) -0.0093(15) 0.0040(14) -0.0179(15)
S11 0.0547(6) 0.0683(7) 0.0503(6) -0.0201(5) 0.0101(4) -0.0217(5)
S13 0.0552(6) 0.0617(7) 0.0559(6) -0.0170(5) 0.0088(5) -0.0202(5)
Ni1 0.0441(4) 0.0609(5) 0.0405(4) -0.0089(3) 0.0017(3) -0.0160(3)
C12 0.051(2) 0.060(3) 0.0346(19) -0.0062(18) -0.0013(16) -0.0137(18)
C21 0.045(2) 0.060(3) 0.052(2) -0.005(2) 0.0035(17) -0.0041(18)
C22 0.062(2) 0.066(3) 0.045(2) -0.016(2) 0.0056(19) -0.004(2)
C23 0.066(3) 0.156(6) 0.047(3) -0.008(3) -0.001(2) -0.006(3)
C24 0.110(5) 0.267(12) 0.063(4) -0.014(6) -0.008(4) -0.005(6)
C25 0.143(7) 0.202(10) 0.113(7) -0.034(7) 0.000(6) 0.017(7)
C26 0.129(6) 0.123(6) 0.077(4) -0.014(4) 0.004(4) -0.008(5)
C27 0.075(3) 0.067(3) 0.043(2) -0.009(2) 0.011(2) -0.011(2)
C31 0.069(3) 0.073(3) 0.048(2) -0.017(2) 0.008(2) -0.032(2)
C32 0.057(2) 0.052(2) 0.045(2) -0.0096(19) 0.0034(18) -0.0134(19)
O33 0.093(3) 0.070(3) 0.075(3) -0.019(2) -0.007(2) 0.005(2)
C34 0.232(9) 0.053(3) 0.069(4) -0.015(3) 0.018(5) -0.008(5)
C35 0.125(5) 0.106(5) 0.119(6) -0.048(4) 0.064(5) -0.064(4)
O36 0.071(3) 0.105(4) 0.080(4) -0.020(3) 0.011(2) -0.030(3)

loop_
_atom_type_symbol
_atom_type_description
_atom_type_scat_dispersion_real
_atom_type_scat_dispersion_imag
_atom_type_scat_source
C C 0.0033 0.0016 'International Tables Vol C Tables 4.2.6.8 and 6.1.1.4'
H H 0.0000 0.0000 'International Tables Vol C Tables 4.2.6.8 and 6.1.1.4'
N N 0.0061 0.0033 'International Tables Vol C Tables 4.2.6.8 and 6.1.1.4'
O O 0.0106 0.0060 'International Tables Vol C Tables 4.2.6.8 and 6.1.1.4'
S S 0.1246 0.1234 'International Tables Vol C Tables 4.2.6.8 and 6.1.1.4'
Ni Ni 0.3393 1.1124 'International Tables Vol C Tables 4.2.6.8 and 6.1.1.4'

loop_
_geom_angle_atom_site_label_1
_geom_angle_atom_site_label_2
_geom_angle_atom_site_label_3
_geom_angle
_geom_angle_site_symmetry_1
_geom_angle_site_symmetry_3
C12 N14 C21 121.4(3) . .
C12 N14 C31 120.3(3) . .
C21 N14 C31 117.7(3) . .
C12 S11 Ni1 85.59(13) . .
C12 S13 Ni1 85.65(13) . .
S11 Ni1 S11 180.0 . 2_655
S11 Ni1 S13 79.57(4) . .
S11 Ni1 S13 100.43(4) 2_655 .
S11 Ni1 S13 100.43(4) . 2_655
S11 Ni1 S13 79.57(4) 2_655 2_655
S13 Ni1 S13 180.0 . 2_655
N14 C12 S13 125.7(3) . .
N14 C12 S11 125.1(3) . .
S13 C12 S11 109.2(2) . .
N14 C21 C22 113.9(3) . .
N14 C21 H21A 108.8 . .
C22 C21 H21A 108.8 . .
N14 C21 H21B 108.8 . .
C22 C21 H21B 108.8 . .
H21A C21 H21B 107.7 . .
C27 C22 C23 116.2(4) . .
C27 C22 C21 120.6(4) . .
C23 C22 C21 123.2(4) . .
C24 C23 C22 119.7(5) . .
C24 C23 H23 120.1 . .
C22 C23 H23 120.1 . .
C25 C24 C23 119.7(8) . .
C25 C24 H24 120.2 . .
C23 C24 H24 120.2 . .
C24 C25 C26 124.7(10) . .
C24 C25 H25 117.6 . .
C26 C25 H25 117.6 . .
C25 C26 C27 118.1(8) . .
C25 C26 H26 120.9 . .
C27 C26 H26 120.9 . .
C26 C27 C22 121.5(5) . .
C26 C27 H27 119.2 . .
C22 C27 H27 119.2 . .
N14 C31 C32 113.8(3) . .
N14 C31 H31A 108.8 . .
C32 C31 H31A 108.8 . .
N14 C31 H31B 108.8 . .
C32 C31 H31B 108.8 . .
H31A C31 H31B 107.7 . .
O36 C32 C36 0.0(7) . .
O36 C32 C33 111.9(4) . .
C36 C32 C33 111.9(4) . .
O36 C32 O33 111.9(4) . .
C36 C32 O33 111.9(4) . .
C33 C32 O33 0.0(4) . .
O36 C32 C31 129.0(5) . .
C36 C32 C31 129.0(5) . .
C33 C32 C31 119.0(4) . .
O33 C32 C31 119.0(4) . .
C32 C33 C34 107.4(5) . .
C32 C33 H33 126.3 . .
C34 C33 H33 126.3 . .
C32 O33 C34 107.4(5) . .
O33 C34 C33 0.0(4) . .
O33 C34 C35 107.8(6) . .
C33 C34 C35 107.8(6) . .
O33 C34 H34 126.1 . .
C33 C34 H34 126.1 . .
C35 C34 H34 126.1 . .
C34 C35 O36 103.8(5) . .
C34 C35 C36 103.8(5) . .
O36 C35 C36 0.0(3) . .
C34 C35 H35 128.1 . .
O36 C35 H35 128.1 . .
C36 C35 H35 128.1 . .
C32 C36 C35 109.0(5) . .
C32 C36 H36 125.5 . .
C35 C36 H36 125.5 . .
C32 O36 C35 109.0(5) . .

loop_
_geom_bond_atom_site_label_1
_geom_bond_atom_site_label_2
_geom_bond_distance
_geom_bond_site_symmetry_2
N14 C12 1.306(4) .
N14 C21 1.469(5) .
N14 C31 1.480(5) .
S11 C12 1.728(4) .
S11 Ni1 2.1951(10) .
S13 C12 1.721(4) .
S13 Ni1 2.1980(10) .
Ni1 S11 2.1951(10) 2_655
Ni1 S13 2.1980(10) 2_655
C21 C22 1.506(6) .
C21 H21A 0.9700 .
C21 H21B 0.9700 .
C22 C27 1.349(5) .
C22 C23 1.351(6) .
C23 C24 1.350(8) .
C23 H23 0.9300 .
C24 C25 1.255(10) .
C24 H24 0.9300 .
C25 C26 1.263(10) .
C25 H25 0.9300 .
C26 C27 1.341(8) .
C26 H26 0.9300 .
C27 H27 0.9300 .
C31 C32 1.484(5) .
C31 H31A 0.9700 .
C31 H31B 0.9700 .
C32 O36 1.345(6) .
C32 C36 1.345(6) .
C32 C33 1.355(6) .
C32 O33 1.355(6) .
C33 C34 1.436(7) .
C33 H33 0.9300 .
O33 C34 1.436(7) .
C34 C35 1.447(10) .
C34 H34 0.9300 .
C35 O36 1.462(9) .
C35 C36 1.462(9) .
C35 H35 0.9300 .
C36 H36 0.9300 .

loop_
_geom_torsion_atom_site_label_1
_geom_torsion_atom_site_label_2
_geom_torsion_atom_site_label_3
_geom_torsion_atom_site_label_4
_geom_torsion
_geom_torsion_site_symmetry_4
C12 S11 Ni1 S11 -122(6) 2_655
C12 S11 Ni1 S13 0.45(14) .
C12 S11 Ni1 S13 -179.55(14) 2_655
C12 S13 Ni1 S11 -0.45(14) .
C12 S13 Ni1 S11 179.55(14) 2_655
C12 S13 Ni1 S13 38(2) 2_655
C21 N14 C12 S13 6.3(6) .
C31 N14 C12 S13 177.3(3) .
C21 N14 C12 S11 -173.8(3) .
C31 N14 C12 S11 -2.9(6) .
Ni1 S13 C12 N14 -179.6(4) .
Ni1 S13 C12 S11 0.60(19) .
Ni1 S11 C12 N14 179.6(4) .
Ni1 S11 C12 S13 -0.60(19) .
C12 N14 C21 C22 -100.5(4) .
C31 N14 C21 C22 88.3(4) .
N14 C21 C22 C27 -124.4(4) .
N14 C21 C22 C23 58.6(6) .
C27 C22 C23 C24 0.7(10) .
C21 C22 C23 C24 177.8(6) .
C22 C23 C24 C25 -1.8(14) .
C23 C24 C25 C26 1.5(18) .
C24 C25 C26 C27 0.1(17) .
C25 C26 C27 C22 -1.3(11) .
C23 C22 C27 C26 0.8(8) .
C21 C22 C27 C26 -176.3(5) .
C12 N14 C31 C32 146.8(4) .
C21 N14 C31 C32 -41.9(6) .
N14 C31 C32 O36 114.3(5) .
N14 C31 C32 C36 114.3(5) .
N14 C31 C32 C33 -69.3(5) .
N14 C31 C32 O33 -69.3(5) .
O36 C32 C33 C34 -1.6(5) .
C36 C32 C33 C34 -1.6(5) .
O33 C32 C33 C34 0(100) .
C31 C32 C33 C34 -178.5(4) .
O36 C32 O33 C34 -1.6(5) .
C36 C32 O33 C34 -1.6(5) .
C33 C32 O33 C34 0(100) .
C31 C32 O33 C34 -178.5(4) .
C32 O33 C34 C33 0(100) .
C32 O33 C34 C35 1.6(6) .
C32 C33 C34 O33 0(100) .
C32 C33 C34 C35 1.6(6) .
O33 C34 C35 O36 -1.0(6) .
C33 C34 C35 O36 -1.0(6) .
O33 C34 C35 C36 -1.0(6) .
C33 C34 C35 C36 -1.0(6) .
O36 C32 C36 C35 0(100) .
C33 C32 C36 C35 1.0(6) .
O33 C32 C36 C35 1.0(6) .
C31 C32 C36 C35 177.5(4) .
C34 C35 C36 C32 0.0(6) .
O36 C35 C36 C32 0(100) .
C36 C32 O36 C35 0(100) .
C33 C32 O36 C35 1.0(6) .
O33 C32 O36 C35 1.0(6) .
C31 C32 O36 C35 177.5(4) .
C34 C35 O36 C32 0.0(6) .
C36 C35 O36 C32 0(100) .
